data_1532445
loop_
_publ_author_name
'Zmii, O.F.'
'Kadykalo, E.M.'
'Strok, O.M.'
'Olekseyuk, I.D.'

_publ_section_title
;
 The crystal structure of the Cu0.24 Ga1.61 (vac)0.15 Se2 phase
;
_journal_name_full 'Ukrains'kii Khimicheskii Zhurnal (Russian Edition)'
_journal_page_first 33
_journal_page_last 35
_journal_volume 67
_journal_year 2001
_chemical_formula_sum 'Cu0.24 Ga1.61 Se2'
_space_group_IT_number 119
_symmetry_space_group_name_Hall 'I -4 -2'
_symmetry_space_group_name_H-M 'I -4 m 2'
_cell_angle_alpha 90
_cell_angle_beta 90
_cell_angle_gamma 90
_cell_formula_units_Z 1
_cell_length_a 3.974
_cell_length_b 3.974
_cell_length_c 5.506
_cell_volume 86.954
_citation_journal_id_ASTM UKZHAU
_cod_data_source_file Zmii_UKZHAU_2001_642.cif
_cod_data_source_block Cu0.24Ga1.61Se2
_cod_original_cell_volume 86.95448
_cod_database_code 1532445

loop_
_symmetry_equiv_pos_as_xyz
x,y,z
y,-x,-z
-x,-y,z
-y,x,-z
-x,y,z
y,x,-z
x,-y,z
-y,-x,-z
x+1/2,y+1/2,z+1/2
y+1/2,-x+1/2,-z+1/2
-x+1/2,-y+1/2,z+1/2
-y+1/2,x+1/2,-z+1/2
-x+1/2,y+1/2,z+1/2
y+1/2,x+1/2,-z+1/2
x+1/2,-y+1/2,z+1/2
-y+1/2,-x+1/2,-z+1/2

loop_
_atom_site_label
_atom_site_type_symbol
_atom_site_fract_x
_atom_site_fract_y
_atom_site_fract_z
_atom_site_occupancy
_atom_site_U_iso_or_equiv
Ga1 Ga+2 0 0.5 0.25 0.805 0.0
Se1 Se-2 0 0 0 1 0.0
Cu1 Cu+1 0 0.5 0.25 0.12 0.0
